data_7118490
loop_
_publ_author_name
'Liu, Bing'
'Yao, Shuo'
'Shi, Chao'
'Li, Guanghua'
'Huo, Qisheng'
'Liu, Yunling'

_publ_section_title
;
 Significant enhancement of gas uptake capacity and selectivity via the
 judicious increase of open metal sites and Lewis basic sites within two
 polyhedron-based metal-organic frameworks.
;
_journal_issue 15
_journal_name_full 'Chemical communications (Cambridge, England)'
_journal_page_first 3223
_journal_page_last 3226
_journal_paper_doi 10.1039/c5cc09922f
_journal_volume 52
_journal_year 2016
_chemical_formula_moiety 'C87 H126 Cu6 N20 O48'
_chemical_formula_sum 'C87 H126 Cu6 N20 O48'
_chemical_formula_weight 2601.32
_chemical_melting_point ?
_chemical_name_systematic
; 
 ? 
;
_space_group_IT_number 128
_symmetry_cell_setting tetragonal
_symmetry_space_group_name_Hall '-P 4 2n'
_symmetry_space_group_name_H-M 'P 4/m n c'
_atom_sites_solution_hydrogens geom
_atom_sites_solution_primary direct
_atom_sites_solution_secondary difmap
_audit_creation_method SHELXL-97
_audit_update_record
;
2015-11-12 deposited with the CCDC.
2016-01-18 downloaded from the CCDC.
;
_cell_angle_alpha 90.00
_cell_angle_beta 90.00
_cell_angle_gamma 90.00
_cell_formula_units_Z 8
_cell_length_a 27.405(4)
_cell_length_b 27.405(4)
_cell_length_c 39.362(8)
_cell_measurement_temperature 100(2)
_cell_volume 29562(9)
_computing_cell_refinement 'APEX2 (Bruker, 2010); SAINT (Bruker, 2009)'
_computing_data_collection 'APEX2 (Bruker, 2010)'
_computing_data_reduction 'SAINT (Bruker, 2009);XPREP(Sheldrick,2008)'
_computing_molecular_graphics SHELXP-97
_computing_publication_material 'APEX2 (Bruker, 2010)'
_computing_structure_refinement 'SHELXL-97 (Sheldrick, 1997)'
_computing_structure_solution 'SHELXS-97 (Sheldrick, 1990)'
_diffrn_ambient_temperature 100(2)
_diffrn_detector_area_resol_mean 9.00cm
_diffrn_measured_fraction_theta_full 0.981
_diffrn_measured_fraction_theta_max 0.981
_diffrn_measurement_device_type 'BRUKER SMART APEXII CCD'
_diffrn_measurement_method 'omega scans'
_diffrn_radiation_monochromator graphite
_diffrn_radiation_source 'fine-focus sealed tube'
_diffrn_radiation_type MoK\a
_diffrn_radiation_wavelength 0.71073
_diffrn_reflns_av_R_equivalents 0.0862
_diffrn_reflns_av_unetI/netI 0.0557
_diffrn_reflns_limit_h_max 18
_diffrn_reflns_limit_h_min -29
_diffrn_reflns_limit_k_max 31
_diffrn_reflns_limit_k_min -31
_diffrn_reflns_limit_l_max 37
_diffrn_reflns_limit_l_min -45
_diffrn_reflns_number 86393
_diffrn_reflns_theta_full 24.82
_diffrn_reflns_theta_max 24.82
_diffrn_reflns_theta_min 0.91
_diffrn_standards_decay_% none
_diffrn_standards_interval_count none
_diffrn_standards_interval_time none
_diffrn_standards_number none
_exptl_absorpt_coefficient_mu 0.923
_exptl_absorpt_correction_T_max 0.7518
_exptl_absorpt_correction_T_min 0.7357
_exptl_absorpt_correction_type empirical
_exptl_absorpt_process_details SADABS
_exptl_crystal_colour blue
_exptl_crystal_density_diffrn 1.169
_exptl_crystal_density_meas ?
_exptl_crystal_density_method 'not measured'
_exptl_crystal_description block
_exptl_crystal_F_000 10768
_exptl_crystal_size_max 0.28
_exptl_crystal_size_mid 0.26
_exptl_crystal_size_min 0.24
_refine_diff_density_max 0.625
_refine_diff_density_min -3.183
_refine_diff_density_rms 0.116
_refine_ls_extinction_method none
_refine_ls_goodness_of_fit_ref 0.982
_refine_ls_hydrogen_treatment constr
_refine_ls_matrix_type full
_refine_ls_number_parameters 506
_refine_ls_number_reflns 12745
_refine_ls_number_restraints 2
_refine_ls_restrained_S_all 0.982
_refine_ls_R_factor_all 0.0866
_refine_ls_R_factor_gt 0.0720
_refine_ls_shift/su_max 0.001
_refine_ls_shift/su_mean 0.000
_refine_ls_structure_factor_coef Fsqd
_refine_ls_weighting_details 'calc w=1/[\s^2^(Fo^2^)+(0.1505P)^2^+0.0000P] where P=(Fo^2^+2Fc^2^)/3'
_refine_ls_weighting_scheme calc
_refine_ls_wR_factor_gt 0.1896
_refine_ls_wR_factor_ref 0.2002
_reflns_number_gt 9645
_reflns_number_total 12745
_reflns_threshold_expression >2sigma(I)
_cod_data_source_file c5cc09922f2.cif
_cod_data_source_block JLU-Liu20
_cod_depositor_comments
;
The following automatic conversions were performed:

'_chemical_melting_point' value 'not measured' was changed to '?' -
the value is undefined or not given.

'_symmetry_cell_setting' value 'Tetragonal' changed to 'tetragonal'
according to
/usr/data/users/saulius/crontab/automatic-downloads/rss-feeds/RSC/lib/dictionaries/cif_core.dic
dictionary named 'cif_core.dic' version 2.4.2 from 2011-04-26.

'_exptl_crystal_density_meas' value 'none' was changed to '?' - the
value is perceived as not measured.

Automatic conversion script
Id: cif_fix_values 4268 2015-11-12 08:31:59Z antanas 

 Adding full bibliography for 7118489--7118490.cif.
;
_cod_original_cell_volume 29562(8)
_cod_original_sg_symbol_H-M P4/mnc
_cod_database_code 7118490

loop_
_symmetry_equiv_pos_as_xyz
'x, y, z'
'-x, -y, z'
'-y, x, z'
'y, -x, z'
'-x+1/2, y+1/2, -z+1/2'
'x+1/2, -y+1/2, -z+1/2'
'y+1/2, x+1/2, -z+1/2'
'-y+1/2, -x+1/2, -z+1/2'
'-x, -y, -z'
'x, y, -z'
'y, -x, -z'
'-y, x, -z'
'x-1/2, -y-1/2, z-1/2'
'-x-1/2, y-1/2, z-1/2'
'-y-1/2, -x-1/2, z-1/2'
'y-1/2, x-1/2, z-1/2'

loop_
_atom_site_label
_atom_site_type_symbol
_atom_site_fract_x
_atom_site_fract_y
_atom_site_fract_z
_atom_site_U_iso_or_equiv
_atom_site_adp_type
_atom_site_occupancy
_atom_site_symmetry_multiplicity
_atom_site_calc_flag
_atom_site_refinement_flags
_atom_site_disorder_assembly
_atom_site_disorder_group
Cu1 Cu 0.109712(17) 0.250319(17) 0.195565(11) 0.03301(16) Uani 1 1 d . . .
Cu2 Cu 0.081480(17) 0.186519(17) 0.148414(11) 0.03364(16) Uani 1 1 d . . .
Cu3 Cu 0.36017(2) 0.13177(3) 0.0000 0.03579(19) Uani 1 2 d S . .
Cu4 Cu 0.26931(2) 0.09713(3) 0.0000 0.03557(19) Uani 1 2 d S . .
O1 O 0.16908(10) 0.24737(11) 0.16564(7) 0.0402(7) Uani 1 1 d . A .
O2 O 0.14360(10) 0.19845(11) 0.12450(6) 0.0367(6) Uani 1 1 d . . .
O3 O 0.33492(11) 0.17402(12) 0.03647(6) 0.0442(7) Uani 1 1 d . A .
O4 O 0.25839(10) 0.14630(11) 0.03581(6) 0.0389(7) Uani 1 1 d . A .
O5 O 0.31010(9) 0.36779(10) 0.28308(7) 0.0371(6) Uani 1 1 d . A .
O6 O 0.36290(9) 0.38405(11) 0.32484(6) 0.0364(6) Uani 1 1 d . A .
O7 O 0.54582(10) 0.25977(11) 0.28156(7) 0.0386(6) Uani 1 1 d . . .
O8 O 0.52572(9) 0.31709(11) 0.31982(6) 0.0393(7) Uani 1 1 d . . .
O9 O 0.07971(10) 0.29962(10) 0.16647(7) 0.0376(6) Uani 1 1 d . . .
O10 O 0.05350(11) 0.24533(10) 0.12807(7) 0.0392(7) Uani 1 1 d . . .
O11 O -0.08201(12) 0.37184(11) 0.03481(7) 0.0458(7) Uani 1 1 d . . .
O12 O -0.05348(11) 0.29532(10) 0.03546(7) 0.0414(7) Uani 1 1 d . . .
N1 N 0.35225(12) 0.26473(15) 0.18573(8) 0.0437(9) Uani 1 1 d . A .
N2 N 0.4035(11) 0.2442(9) 0.1443(7) 0.059(6) Uani 0.50 1 d P A 1
H2 H 0.4148 0.2365 0.1246 0.071 Uiso 0.25 1 calc PR A 1
N2' N 0.3991(11) 0.2261(9) 0.1502(7) 0.062(6) Uani 0.50 1 d P A 2
H2' H 0.4075 0.2078 0.1334 0.075 Uiso 0.25 1 calc PR A 2
N3 N 0.4289(10) 0.2590(8) 0.1726(7) 0.056(5) Uani 0.50 1 d P A 1
H3 H 0.4600 0.2619 0.1739 0.067 Uiso 0.25 1 calc PR A 1
N3' N 0.4278(13) 0.2398(8) 0.1756(9) 0.071(7) Uani 0.50 1 d P A 2
H3' H 0.4582 0.2327 0.1784 0.085 Uiso 0.25 1 calc PR A 2
N4 N 0.0000 0.5000 0.10778(10) 0.0365(10) Uani 1 2 d S . .
N5 N 0.0013(2) 0.47561(14) 0.16084(9) 0.0728(14) Uani 1 1 d . . .
H5 H 0.0023 0.4570 0.1784 0.087 Uiso 0.50 1 calc PR . .
C1 C 0.35646(16) 0.2448(2) 0.15490(10) 0.0494(12) Uani 1 1 d . . .
C2 C 0.39874(16) 0.2677(2) 0.19683(11) 0.0497(12) Uani 1 1 d . . .
C3 C 0.31406(15) 0.23196(18) 0.13323(10) 0.0443(11) Uani 1 1 d . A .
C4 C 0.26683(15) 0.23699(17) 0.14503(9) 0.0401(10) Uani 1 1 d . . .
H4 H 0.2613 0.2513 0.1661 0.048 Uiso 1 1 calc R A .
C5 C 0.22729(14) 0.22084(15) 0.12560(8) 0.0329(8) Uani 1 1 d . A .
C6 C 0.23581(15) 0.19983(15) 0.09385(9) 0.0348(8) Uani 1 1 d . . .
H6 H 0.2097 0.1885 0.0810 0.042 Uiso 1 1 calc R A .
C7 C 0.28289(14) 0.19581(16) 0.08148(9) 0.0361(9) Uani 1 1 d . A .
C8 C 0.32202(16) 0.21183(18) 0.10096(10) 0.0437(10) Uani 1 1 d . . .
H8 H 0.3536 0.2092 0.0926 0.052 Uiso 1 1 calc R A .
C9 C 0.17603(13) 0.22284(14) 0.13957(8) 0.0296(8) Uani 1 1 d . . .
C10 C 0.29256(14) 0.17044(15) 0.04807(9) 0.0336(8) Uani 1 1 d . . .
C11 C 0.41300(15) 0.28848(18) 0.22963(10) 0.0426(10) Uani 1 1 d . A .
C12 C 0.37851(14) 0.31610(17) 0.24716(10) 0.0394(9) Uani 1 1 d . . .
H12 H 0.3476 0.3204 0.2380 0.047 Uiso 1 1 calc R A .
C13 C 0.38977(13) 0.33719(15) 0.27804(9) 0.0330(8) Uani 1 1 d . A .
C14 C 0.43558(14) 0.32963(14) 0.29254(9) 0.0325(8) Uani 1 1 d . . .
H14 H 0.4432 0.3438 0.3133 0.039 Uiso 1 1 calc R A .
C15 C 0.46963(14) 0.30114(15) 0.27609(9) 0.0346(9) Uani 1 1 d . A .
C16 C 0.45858(14) 0.28021(17) 0.24461(10) 0.0408(10) Uani 1 1 d . . .
H16 H 0.4815 0.2608 0.2336 0.049 Uiso 1 1 calc R A .
C17 C 0.35141(13) 0.36554(13) 0.29676(9) 0.0285(8) Uani 1 1 d . . .
C18 C 0.51777(13) 0.29166(14) 0.29336(9) 0.0318(8) Uani 1 1 d . . .
C19 C 0.00193(18) 0.46137(15) 0.12887(9) 0.0423(9) Uani 1 1 d . . .
C20 C 0.00356(17) 0.41118(14) 0.11694(9) 0.0392(9) Uani 1 1 d . . .
C21 C 0.02956(16) 0.37451(14) 0.13407(10) 0.0371(9) Uani 1 1 d . . .
H21 H 0.0467 0.3820 0.1538 0.045 Uiso 1 1 calc R . .
C22 C 0.02968(15) 0.32693(14) 0.12160(9) 0.0335(8) Uani 1 1 d . . .
C23 C 0.00296(15) 0.31559(14) 0.09256(9) 0.0334(8) Uani 1 1 d . . .
H23 H 0.0029 0.2838 0.0842 0.040 Uiso 1 1 calc R . .
C24 C -0.02345(15) 0.35127(14) 0.07616(9) 0.0348(9) Uani 1 1 d . . .
C25 C -0.02281(16) 0.39895(15) 0.08798(10) 0.0410(10) Uani 1 1 d . . .
H25 H -0.0402 0.4229 0.0764 0.049 Uiso 1 1 calc R . .
C26 C 0.05662(14) 0.28767(14) 0.14031(9) 0.0322(8) Uani 1 1 d . . .
C27 C -0.05546(15) 0.33842(15) 0.04602(9) 0.0357(9) Uani 1 1 d . . .
N6 N 0.14876(11) 0.29833(11) 0.23027(7) 0.0287(7) Uani 1 1 d . . .
C28 C 0.19363(19) 0.2724(2) 0.24031(15) 0.0654(16) Uani 1 1 d . . .
H28A H 0.2101 0.2602 0.2202 0.078 Uiso 1 1 calc R . .
H28B H 0.1853 0.2447 0.2545 0.078 Uiso 1 1 calc R . .
C29 C 0.1232(2) 0.3092(3) 0.26119(13) 0.0734(18) Uani 1 1 d . . .
H29A H 0.1123 0.2790 0.2716 0.088 Uiso 1 1 calc R . .
H29B H 0.0946 0.3287 0.2561 0.088 Uiso 1 1 calc R . .
C30 C 0.1629(3) 0.34382(19) 0.21387(12) 0.0695(17) Uani 1 1 d . . .
H30A H 0.1340 0.3607 0.2059 0.083 Uiso 1 1 calc R . .
H30B H 0.1834 0.3368 0.1944 0.083 Uiso 1 1 calc R . .
O13 O 0.43199(19) 0.1622(2) 0.0000 0.0854(18) Uani 1 2 d S . .
O14 O 0.1963(2) 0.0668(3) 0.0000 0.098(2) Uani 1 2 d S . .
O15 O 0.04649(14) 0.14033(13) 0.11186(9) 0.0619(9) Uani 1 1 d D . .
C31 C 0.0021(7) 0.1581(8) 0.1085(5) 0.177(7) Uiso 0.65 1 d PD B 1
C31' C 0.0348(14) 0.0952(8) 0.1192(9) 0.157(12) Uiso 0.35 1 d PD B 2

loop_
_atom_site_aniso_label
_atom_site_aniso_U_11
_atom_site_aniso_U_22
_atom_site_aniso_U_33
_atom_site_aniso_U_23
_atom_site_aniso_U_13
_atom_site_aniso_U_12
Cu1 0.0300(3) 0.0325(3) 0.0366(3) -0.00748(18) -0.00587(18) 0.0010(2)
Cu2 0.0310(3) 0.0331(3) 0.0368(3) -0.00747(18) -0.00507(18) 0.0026(2)
Cu3 0.0323(4) 0.0484(4) 0.0267(3) 0.000 0.000 -0.0074(3)
Cu4 0.0314(4) 0.0491(4) 0.0262(3) 0.000 0.000 -0.0061(3)
O1 0.0281(14) 0.0538(18) 0.0385(14) -0.0233(13) 0.0063(11) -0.0022(12)
O2 0.0290(14) 0.0479(16) 0.0332(13) -0.0130(12) 0.0056(11) -0.0047(13)
O3 0.0409(17) 0.0617(19) 0.0300(13) -0.0166(13) 0.0088(12) -0.0089(15)
O4 0.0350(15) 0.0568(18) 0.0248(12) -0.0131(12) 0.0011(11) -0.0022(14)
O5 0.0248(14) 0.0453(16) 0.0412(14) -0.0162(12) -0.0070(11) 0.0084(12)
O6 0.0256(13) 0.0482(16) 0.0355(13) -0.0138(12) -0.0081(10) 0.0078(12)
O7 0.0295(14) 0.0448(16) 0.0414(14) -0.0152(12) -0.0047(11) 0.0087(13)
O8 0.0234(13) 0.0544(18) 0.0400(14) -0.0172(13) -0.0058(11) 0.0084(13)
O9 0.0416(16) 0.0291(14) 0.0421(14) -0.0049(11) -0.0211(12) 0.0050(12)
O10 0.0468(17) 0.0285(14) 0.0424(14) -0.0064(11) -0.0214(12) 0.0098(12)
O11 0.0553(19) 0.0389(16) 0.0431(15) -0.0019(12) -0.0222(13) 0.0108(14)
O12 0.0553(18) 0.0325(15) 0.0363(13) -0.0041(11) -0.0175(13) 0.0051(13)
N1 0.0256(17) 0.071(3) 0.0349(17) -0.0242(17) -0.0068(14) 0.0079(17)
N2 0.029(6) 0.108(18) 0.041(8) -0.035(10) 0.004(5) -0.019(10)
N2' 0.031(8) 0.100(17) 0.055(12) -0.045(11) 0.006(7) -0.005(10)
N3 0.027(5) 0.091(15) 0.051(7) -0.050(11) -0.009(4) -0.001(10)
N3' 0.047(8) 0.095(17) 0.070(10) -0.051(13) 0.002(6) 0.011(12)
N4 0.056(3) 0.020(2) 0.034(2) 0.000 0.000 0.009(2)
N5 0.149(5) 0.0301(18) 0.0397(18) -0.0021(15) -0.003(3) 0.008(3)
C1 0.031(2) 0.083(4) 0.035(2) -0.025(2) -0.0011(17) 0.001(2)
C2 0.030(2) 0.075(3) 0.044(2) -0.024(2) -0.0006(18) 0.006(2)
C3 0.032(2) 0.066(3) 0.034(2) -0.0208(19) -0.0016(16) -0.001(2)
C4 0.034(2) 0.057(3) 0.0294(18) -0.0178(17) 0.0038(16) 0.001(2)
C5 0.032(2) 0.039(2) 0.0280(16) -0.0079(15) 0.0010(15) 0.0047(17)
C6 0.034(2) 0.043(2) 0.0269(17) -0.0070(16) -0.0009(15) -0.0012(18)
C7 0.032(2) 0.052(2) 0.0241(17) -0.0092(16) 0.0004(15) -0.0009(18)
C8 0.032(2) 0.068(3) 0.0313(19) -0.0152(19) 0.0019(16) 0.000(2)
C9 0.0268(19) 0.033(2) 0.0285(17) -0.0028(15) -0.0039(14) -0.0027(16)
C10 0.034(2) 0.046(2) 0.0214(16) -0.0031(15) 0.0030(15) -0.0005(18)
C11 0.030(2) 0.062(3) 0.035(2) -0.0218(19) -0.0034(16) 0.005(2)
C12 0.0229(19) 0.056(3) 0.039(2) -0.0120(18) -0.0038(16) 0.0066(19)
C13 0.0244(19) 0.041(2) 0.0339(18) -0.0088(16) -0.0028(15) 0.0054(17)
C14 0.0280(19) 0.035(2) 0.0346(18) -0.0081(16) -0.0052(15) 0.0008(16)
C15 0.0238(19) 0.046(2) 0.0333(18) -0.0139(16) -0.0013(15) 0.0005(17)
C16 0.0244(19) 0.053(3) 0.045(2) -0.0219(19) -0.0013(16) 0.0068(18)
C17 0.0203(17) 0.0280(19) 0.0372(18) -0.0048(15) -0.0027(14) 0.0050(15)
C18 0.0217(18) 0.034(2) 0.0394(19) -0.0081(16) 0.0006(15) -0.0010(16)
C19 0.061(3) 0.0282(19) 0.0379(19) -0.0007(16) -0.007(2) 0.004(2)
C20 0.054(3) 0.028(2) 0.0359(19) 0.0004(15) -0.0091(18) 0.0049(19)
C21 0.046(2) 0.028(2) 0.0379(19) -0.0030(16) -0.0120(17) 0.0030(18)
C22 0.039(2) 0.0256(19) 0.0357(18) 0.0013(15) -0.0111(16) 0.0056(17)
C23 0.038(2) 0.0273(19) 0.0350(17) -0.0023(15) -0.0091(16) 0.0036(17)
C24 0.043(2) 0.030(2) 0.0316(18) -0.0006(15) -0.0113(16) 0.0041(17)
C25 0.052(3) 0.034(2) 0.0367(19) 0.0033(16) -0.0112(18) 0.0088(19)
C26 0.031(2) 0.0260(19) 0.0396(19) -0.0009(15) -0.0108(16) 0.0069(16)
C27 0.043(2) 0.036(2) 0.0283(17) 0.0034(16) -0.0074(16) 0.0039(18)
N6 0.0271(16) 0.0261(15) 0.0327(15) -0.0105(12) -0.0123(12) -0.0034(13)
C28 0.056(3) 0.053(3) 0.087(4) -0.034(3) -0.042(3) 0.005(2)
C29 0.052(3) 0.108(5) 0.061(3) -0.046(3) 0.007(2) -0.039(3)
C30 0.112(5) 0.050(3) 0.046(2) 0.008(2) -0.038(3) -0.034(3)
O13 0.034(3) 0.095(4) 0.127(5) 0.000 0.000 -0.031(3)
O14 0.044(3) 0.113(5) 0.136(6) 0.000 0.000 -0.027(3)
O15 0.074(2) 0.053(2) 0.0594(19) -0.0218(16) -0.0192(17) -0.0182(18)

loop_
_atom_type_symbol
_atom_type_description
_atom_type_scat_dispersion_real
_atom_type_scat_dispersion_imag
_atom_type_scat_source
C C 0.0033 0.0016 'International Tables Vol C Tables 4.2.6.8 and 6.1.1.4'
H H 0.0000 0.0000 'International Tables Vol C Tables 4.2.6.8 and 6.1.1.4'
N N 0.0061 0.0033 'International Tables Vol C Tables 4.2.6.8 and 6.1.1.4'
O O 0.0106 0.0060 'International Tables Vol C Tables 4.2.6.8 and 6.1.1.4'
Cu Cu 0.3201 1.2651 'International Tables Vol C Tables 4.2.6.8 and 6.1.1.4'

loop_
_geom_angle_atom_site_label_1
_geom_angle_atom_site_label_2
_geom_angle_atom_site_label_3
_geom_angle
_geom_angle_site_symmetry_1
_geom_angle_site_symmetry_3
O9 Cu1 O5 165.97(11) . 8
O9 Cu1 O7 89.48(13) . 6_455
O5 Cu1 O7 88.01(12) 8 6_455
O9 Cu1 O1 91.43(13) . .
O5 Cu1 O1 87.86(13) 8 .
O7 Cu1 O1 166.54(11) 6_455 .
O9 Cu1 N6 99.02(11) . .
O5 Cu1 N6 94.98(11) 8 .
O7 Cu1 N6 103.45(11) 6_455 .
O1 Cu1 N6 89.66(11) . .
O9 Cu1 Cu2 85.60(8) . .
O5 Cu1 Cu2 80.53(7) 8 .
O7 Cu1 Cu2 88.20(8) 6_455 .
O1 Cu1 Cu2 78.49(8) . .
N6 Cu1 Cu2 167.43(9) . .
O10 Cu2 O6 168.22(11) . 8
O10 Cu2 O2 90.36(13) . .
O6 Cu2 O2 87.41(12) 8 .
O10 Cu2 O8 89.84(13) . 6_455
O6 Cu2 O8 89.90(13) 8 6_455
O2 Cu2 O8 167.74(11) . 6_455
O10 Cu2 O15 92.08(13) . .
O6 Cu2 O15 99.69(13) 8 .
O2 Cu2 O15 99.42(13) . .
O8 Cu2 O15 92.82(13) 6_455 .
O10 Cu2 Cu1 81.86(7) . .
O6 Cu2 Cu1 86.52(7) 8 .
O2 Cu2 Cu1 88.46(8) . .
O8 Cu2 Cu1 79.44(8) 6_455 .
O15 Cu2 Cu1 170.13(11) . .
O11 Cu3 O11 88.7(2) 11 4
O11 Cu3 O3 87.53(13) 11 10
O11 Cu3 O3 167.44(13) 4 10
O11 Cu3 O3 167.44(13) 11 .
O11 Cu3 O3 87.53(13) 4 .
O3 Cu3 O3 93.57(19) 10 .
O11 Cu3 O13 96.96(16) 11 .
O11 Cu3 O13 96.96(16) 4 .
O3 Cu3 O13 95.40(16) 10 .
O3 Cu3 O13 95.40(16) . .
O11 Cu3 Cu4 84.53(9) 11 .
O11 Cu3 Cu4 84.53(9) 4 .
O3 Cu3 Cu4 83.18(9) 10 .
O3 Cu3 Cu4 83.18(9) . .
O13 Cu3 Cu4 177.91(19) . .
O12 Cu4 O12 90.14(18) 11 4
O12 Cu4 O4 87.90(12) 11 10
O12 Cu4 O4 167.18(12) 4 10
O12 Cu4 O4 167.18(12) 11 .
O12 Cu4 O4 87.90(12) 4 .
O4 Cu4 O4 91.20(17) 10 .
O12 Cu4 O14 95.81(18) 11 .
O12 Cu4 O14 95.81(18) 4 .
O4 Cu4 O14 96.99(17) 10 .
O4 Cu4 O14 96.99(17) . .
O12 Cu4 Cu3 83.01(8) 11 .
O12 Cu4 Cu3 83.01(8) 4 .
O4 Cu4 Cu3 84.17(8) 10 .
O4 Cu4 Cu3 84.17(8) . .
O14 Cu4 Cu3 178.3(2) . .
C9 O1 Cu1 129.1(2) . .
C9 O2 Cu2 118.2(2) . .
C10 O3 Cu3 123.1(3) . .
C10 O4 Cu4 121.7(2) . .
C17 O5 Cu1 126.5(2) . 8
C17 O6 Cu2 119.6(2) . 8
C18 O7 Cu1 118.0(2) . 6
C18 O8 Cu2 128.5(2) . 6
C26 O9 Cu1 120.9(2) . .
C26 O10 Cu2 125.2(2) . .
C27 O11 Cu3 122.2(3) . 3
C27 O12 Cu4 123.3(3) . 3
C1 N1 C2 103.7(3) . .
C1 N2 N3 103(2) . .
C1 N2 H2 128.5 . .
N3 N2 H2 128.5 . .
C1 N2' N3' 108(2) . .
C1 N2' H2' 125.8 . .
N3' N2' H2' 125.8 . .
C2 N3 N2 109(2) . .
C2 N3 H3 125.3 . .
N2 N3 H3 125.3 . .
N2' N3' C2 106(3) . .
N2' N3' H3' 127.2 . .
C2 N3' H3' 127.2 . .
C19 N4 C19 103.9(4) 2_565 .
C19 N5 N5 107.2(2) . 2_565
C19 N5 H5 126.4 . .
N5 N5 H5 126.4 2_565 .
N2' C1 N1 111.8(14) . .
N2' C1 N2 24.4(17) . .
N1 C1 N2 111.5(13) . .
N2' C1 C3 122.2(14) . .
N1 C1 C3 123.5(4) . .
N2 C1 C3 124.4(13) . .
N3 C2 N1 110.8(12) . .
N3 C2 N3' 23.0(19) . .
N1 C2 N3' 108.3(14) . .
N3 C2 C11 123.8(11) . .
N1 C2 C11 124.2(4) . .
N3' C2 C11 126.3(15) . .
C4 C3 C8 119.3(4) . .
C4 C3 C1 121.1(3) . .
C8 C3 C1 119.5(4) . .
C3 C4 C5 120.7(3) . .
C3 C4 H4 119.7 . .
C5 C4 H4 119.7 . .
C6 C5 C4 119.4(4) . .
C6 C5 C9 119.8(3) . .
C4 C5 C9 120.7(3) . .
C7 C6 C5 120.3(4) . .
C7 C6 H6 119.9 . .
C5 C6 H6 119.9 . .
C6 C7 C8 120.0(3) . .
C6 C7 C10 120.4(3) . .
C8 C7 C10 119.4(3) . .
C7 C8 C3 120.3(4) . .
C7 C8 H8 119.9 . .
C3 C8 H8 119.9 . .
O1 C9 O2 124.6(3) . .
O1 C9 C5 117.6(3) . .
O2 C9 C5 117.8(3) . .
O4 C10 O3 126.8(3) . .
O4 C10 C7 116.8(3) . .
O3 C10 C7 116.4(3) . .
C12 C11 C16 119.0(3) . .
C12 C11 C2 117.8(4) . .
C16 C11 C2 123.2(4) . .
C13 C12 C11 120.8(4) . .
C13 C12 H12 119.6 . .
C11 C12 H12 119.6 . .
C12 C13 C14 119.9(3) . .
C12 C13 C17 119.5(3) . .
C14 C13 C17 120.4(3) . .
C15 C14 C13 120.1(3) . .
C15 C14 H14 120.0 . .
C13 C14 H14 120.0 . .
C14 C15 C16 120.1(3) . .
C14 C15 C18 118.6(3) . .
C16 C15 C18 121.2(3) . .
C15 C16 C11 120.0(4) . .
C15 C16 H16 120.0 . .
C11 C16 H16 120.0 . .
O5 C17 O6 125.7(3) . .
O5 C17 C13 116.5(3) . .
O6 C17 C13 117.7(3) . .
O7 C18 O8 125.5(3) . .
O7 C18 C15 119.4(3) . .
O8 C18 C15 115.1(3) . .
N5 C19 N4 110.8(4) . .
N5 C19 C20 126.1(4) . .
N4 C19 C20 123.1(3) . .
C25 C20 C21 119.0(4) . .
C25 C20 C19 118.5(4) . .
C21 C20 C19 122.5(3) . .
C22 C21 C20 120.1(3) . .
C22 C21 H21 119.9 . .
C20 C21 H21 119.9 . .
C23 C22 C21 119.8(3) . .
C23 C22 C26 120.1(3) . .
C21 C22 C26 120.0(3) . .
C24 C23 C22 120.2(3) . .
C24 C23 H23 119.9 . .
C22 C23 H23 119.9 . .
C23 C24 C25 120.3(3) . .
C23 C24 C27 120.4(3) . .
C25 C24 C27 119.2(3) . .
C24 C25 C20 120.6(4) . .
C24 C25 H25 119.7 . .
C20 C25 H25 119.7 . .
O9 C26 O10 126.2(3) . .
O9 C26 C22 117.7(3) . .
O10 C26 C22 116.1(3) . .
O11 C27 O12 126.8(4) . .
O11 C27 C24 116.3(3) . .
O12 C27 C24 116.9(3) . .
C29 N6 C30 109.2(4) . .
C29 N6 C28 106.3(4) . .
C30 N6 C28 108.0(4) . .
C29 N6 Cu1 114.6(3) . .
C30 N6 Cu1 111.7(2) . .
C28 N6 Cu1 106.7(2) . .
N6 C28 C28 110.5(2) . 8
N6 C28 H28A 109.6 . .
C28 C28 H28A 109.6 8 .
N6 C28 H28B 109.6 . .
C28 C28 H28B 109.6 8 .
H28A C28 H28B 108.1 . .
N6 C29 C30 110.9(4) . 8
N6 C29 H29A 109.5 . .
C30 C29 H29A 109.5 8 .
N6 C29 H29B 109.5 . .
C30 C29 H29B 109.5 8 .
H29A C29 H29B 108.0 . .
N6 C30 C29 110.7(4) . 8
N6 C30 H30A 109.5 . .
C29 C30 H30A 109.5 8 .
N6 C30 H30B 109.5 . .
C29 C30 H30B 109.5 8 .
H30A C30 H30B 108.1 . .
C31' O15 C31 98(2) . .
C31' O15 Cu2 121.2(16) . .
C31 O15 Cu2 105.2(10) . .

loop_
_geom_bond_atom_site_label_1
_geom_bond_atom_site_label_2
_geom_bond_distance
_geom_bond_site_symmetry_2
Cu1 O9 1.953(3) .
Cu1 O5 1.957(3) 8
Cu1 O7 1.988(3) 6_455
Cu1 O1 2.010(3) .
Cu1 N6 2.178(3) .
Cu1 Cu2 2.6646(7) .
Cu2 O10 1.956(3) .
Cu2 O6 1.958(3) 8
Cu2 O2 1.973(3) .
Cu2 O8 1.977(3) 6_455
Cu2 O15 2.143(3) .
Cu3 O11 1.959(3) 11
Cu3 O11 1.959(3) 4
Cu3 O3 1.970(3) 10
Cu3 O3 1.970(3) .
Cu3 O13 2.138(5) .
Cu3 Cu4 2.6646(10) .
Cu4 O12 1.972(3) 11
Cu4 O12 1.972(3) 4
Cu4 O4 1.973(3) 10
Cu4 O4 1.973(3) .
Cu4 O14 2.166(6) .
O1 C9 1.241(4) .
O2 C9 1.260(4) .
O3 C10 1.251(5) .
O4 C10 1.244(5) .
O5 C17 1.255(4) .
O5 Cu1 1.957(3) 8
O6 C17 1.256(4) .
O6 Cu2 1.958(3) 8
O7 C18 1.253(5) .
O7 Cu1 1.988(3) 6
O8 C18 1.272(4) .
O8 Cu2 1.977(3) 6
O9 C26 1.252(4) .
O10 C26 1.259(5) .
O11 C27 1.250(5) .
O11 Cu3 1.959(3) 3
O12 C27 1.253(5) .
O12 Cu4 1.972(3) 3
N1 C1 1.336(5) .
N1 C2 1.349(6) .
N2 C1 1.36(3) .
N2 N3 1.37(4) .
N2 H2 0.8600 .
N2' C1 1.29(3) .
N2' N3' 1.33(4) .
N2' H2' 0.8600 .
N3 C2 1.28(3) .
N3 H3 0.8600 .
N3' C2 1.39(3) .
N3' H3' 0.8600 .
N4 C19 1.346(5) 2_565
N4 C19 1.346(5) .
N5 C19 1.318(5) .
N5 N5 1.338(8) 2_565
N5 H5 0.8600 .
C1 C3 1.483(6) .
C2 C11 1.464(6) .
C3 C4 1.382(6) .
C3 C8 1.402(5) .
C4 C5 1.398(6) .
C4 H4 0.9300 .
C5 C6 1.396(5) .
C5 C9 1.510(5) .
C6 C7 1.383(6) .
C6 H6 0.9300 .
C7 C8 1.390(6) .
C7 C10 1.511(5) .
C8 H8 0.9300 .
C11 C12 1.394(6) .
C11 C16 1.400(6) .
C12 C13 1.381(5) .
C12 H12 0.9300 .
C13 C14 1.394(5) .
C13 C17 1.501(5) .
C14 C15 1.378(5) .
C14 H14 0.9300 .
C15 C16 1.399(5) .
C15 C18 1.507(5) .
C16 H16 0.9300 .
C19 C20 1.454(6) .
C20 C25 1.391(6) .
C20 C21 1.404(6) .
C21 C22 1.393(5) .
C21 H21 0.9300 .
C22 C23 1.393(5) .
C22 C26 1.498(5) .
C23 C24 1.377(5) .
C23 H23 0.9300 .
C24 C25 1.387(6) .
C24 C27 1.517(5) .
C25 H25 0.9300 .
N6 C29 1.436(6) .
N6 C30 1.457(6) .
N6 C28 1.474(6) .
C28 C28 1.522(8) 8
C28 H28A 0.9700 .
C28 H28B 0.9700 .
C29 C30 1.538(6) 8
C29 H29A 0.9700 .
C29 H29B 0.9700 .
C30 C29 1.538(6) 8
C30 H30A 0.9700 .
C30 H30B 0.9700 .
O15 C31' 1.310(18) .
O15 C31 1.316(16) .

loop_
_platon_squeeze_void_nr
_platon_squeeze_void_average_x
_platon_squeeze_void_average_y
_platon_squeeze_void_average_z
_platon_squeeze_void_volume
_platon_squeeze_void_count_electrons
1 -0.005 -0.010 -0.004 20032.8 3535.4
